data_7242128
loop_
_publ_author_name
'Dong, Jian-Peng'
'Li, Bo'
'Jin, Yu-Jie'
'Wang, Li-Ya'

_publ_section_title
;
 Efficient detection of Fe(iii) and chromate ions in water using two
 robust lanthanide metal--organic frameworks
;
_journal_issue 7
_journal_name_full CrystEngComm
_journal_page_first 1677
_journal_page_last 1683
_journal_paper_doi 10.1039/D0CE01802C
_journal_volume 23
_journal_year 2021
_chemical_formula_sum 'C14 H8 Eu N O7'
_chemical_formula_weight 454.17
_space_group_crystal_system tetragonal
_space_group_IT_number 88
_space_group_name_Hall '-I 4ad'
_space_group_name_H-M_alt 'I 41/a :2'
_atom_sites_solution_hydrogens mixed
_audit_creation_method SHELXL-2016/4
_audit_update_record
;
2020-11-20 deposited with the CCDC.	2021-01-18 downloaded from the CCDC.
;
_cell_angle_alpha 90
_cell_angle_beta 90
_cell_angle_gamma 90
_cell_formula_units_Z 16
_cell_length_a 25.3668(2)
_cell_length_b 25.3668(2)
_cell_length_c 15.1922(2)
_cell_measurement_reflns_used 8461
_cell_measurement_temperature 293(2)
_cell_measurement_theta_max 73.4260
_cell_measurement_theta_min 3.4930
_cell_volume 9775.79(17)
_computing_structure_refinement 'SHELXL-2016/4 (Sheldrick, 2016)'
_diffrn_ambient_temperature 293(2)
_diffrn_measured_fraction_theta_full 0.998
_diffrn_measured_fraction_theta_max 0.972
_diffrn_measurement_device_type 'XtaLAB AFC12 (RINC): Kappa single'
_diffrn_radiation_type CuK\a
_diffrn_radiation_wavelength 1.54178
_diffrn_reflns_av_R_equivalents 0.0340
_diffrn_reflns_av_unetI/netI 0.0335
_diffrn_reflns_Laue_measured_fraction_full 0.998
_diffrn_reflns_Laue_measured_fraction_max 0.972
_diffrn_reflns_limit_h_max 28
_diffrn_reflns_limit_h_min -31
_diffrn_reflns_limit_k_max 27
_diffrn_reflns_limit_k_min -30
_diffrn_reflns_limit_l_max 18
_diffrn_reflns_limit_l_min -14
_diffrn_reflns_number 12876
_diffrn_reflns_point_group_measured_fraction_full 0.998
_diffrn_reflns_point_group_measured_fraction_max 0.972
_diffrn_reflns_theta_full 67.679
_diffrn_reflns_theta_max 73.792
_diffrn_reflns_theta_min 3.391
_exptl_absorpt_coefficient_mu 18.587
_exptl_absorpt_correction_T_max 1.00000
_exptl_absorpt_correction_T_min 0.75215
_exptl_crystal_colour colorless
_exptl_crystal_density_diffrn 1.234
_exptl_crystal_description block
_exptl_crystal_F_000 3488
_exptl_crystal_size_max 0.200
_exptl_crystal_size_mid 0.180
_exptl_crystal_size_min 0.160
_refine_diff_density_max 2.146
_refine_diff_density_min -1.045
_refine_diff_density_rms 0.226
_refine_ls_extinction_method none
_refine_ls_goodness_of_fit_ref 1.086
_refine_ls_hydrogen_treatment constr
_refine_ls_matrix_type full
_refine_ls_number_parameters 208
_refine_ls_number_reflns 4805
_refine_ls_number_restraints 0
_refine_ls_restrained_S_all 1.086
_refine_ls_R_factor_all 0.0503
_refine_ls_R_factor_gt 0.0473
_refine_ls_shift/su_max 0.003
_refine_ls_shift/su_mean 0.000
_refine_ls_structure_factor_coef Fsqd
_refine_ls_weighting_details 'w=1/[\s^2^(Fo^2^)+(0.1500P)^2^+0.3338P] where P=(Fo^2^+2Fc^2^)/3'
_refine_ls_weighting_scheme calc
_refine_ls_wR_factor_gt 0.1809
_refine_ls_wR_factor_ref 0.1843
_reflns_Friedel_coverage 0.000
_reflns_number_gt 4337
_reflns_number_total 4805
_reflns_threshold_expression 'I > 2\s(I)'
_cod_data_source_file d0ce01802c2.cif
_cod_data_source_block a
_cod_depositor_comments 'Adding full bibliography for 7242128--7242129.cif.'
_cod_original_cell_volume 9775.8(2)
_cod_original_sg_symbol_H-M 'I 41/a'
_cod_database_code 7242128
_shelx_shelxl_version_number 2016/4
_shelx_space_group_comment
;
The symmetry employed for this shelxl refinement is uniquely defined
by the following loop, which should always be used as a source of
symmetry information in preference to the above space-group names.
They are only intended as comments.
;
_shelx_estimated_absorpt_t_min 0.119
_shelx_estimated_absorpt_t_max 0.155

loop_
_space_group_symop_operation_xyz
'x, y, z'
'-x+1/2, -y, z+1/2'
'-y+3/4, x+1/4, z+1/4'
'y+3/4, -x+3/4, z+3/4'
'x+1/2, y+1/2, z+1/2'
'-x+1, -y+1/2, z+1'
'-y+5/4, x+3/4, z+3/4'
'y+5/4, -x+5/4, z+5/4'
'-x, -y, -z'
'x-1/2, y, -z-1/2'
'y-3/4, -x-1/4, -z-1/4'
'-y-3/4, x-3/4, -z-3/4'
'-x+1/2, -y+1/2, -z+1/2'
'x, y+1/2, -z'
'y-1/4, -x+1/4, -z+1/4'
'-y-1/4, x-1/4, -z-1/4'

loop_
_atom_site_label
_atom_site_type_symbol
_atom_site_fract_x
_atom_site_fract_y
_atom_site_fract_z
_atom_site_U_iso_or_equiv
_atom_site_adp_type
_atom_site_occupancy
_atom_site_site_symmetry_order
_atom_site_calc_flag
_atom_site_refinement_flags_posn
_atom_site_refinement_flags_adp
_atom_site_refinement_flags_occupancy
_atom_site_disorder_assembly
_atom_site_disorder_group
EU1 Eu 0.33157(2) 0.50796(2) 0.02538(2) 0.02076(17) Uani 1 1 d . . . . .
N1 N 0.32854(16) 0.54003(17) 0.3318(3) 0.0280(8) Uani 1 1 d . . . . .
O1 O 0.39267(14) 0.48348(16) 0.1413(2) 0.0347(8) Uani 1 1 d . . . . .
O2 O 0.42453(15) 0.53773(16) 0.0416(2) 0.0366(9) Uani 1 1 d . . . . .
O3 O 0.62080(13) 0.55548(15) 0.0551(2) 0.0302(7) Uani 1 1 d . . . . .
O4 O 0.65440(14) 0.57899(17) 0.1841(3) 0.0377(9) Uani 1 1 d . . . . .
O5 O 0.26525(16) 0.46648(19) 0.4975(3) 0.0445(10) Uani 1 1 d . . . . .
O6 O 0.23641(13) 0.52923(13) 0.4117(2) 0.0274(7) Uani 1 1 d . . . . .
O7 O 0.34257(18) 0.55340(17) -0.1145(2) 0.0426(10) Uani 1 1 d . . . . .
H7A H 0.316849 0.549362 -0.141099 0.051 Uiso 1 1 d R U . . .
H7B H 0.367088 0.552152 -0.138369 0.051 Uiso 1 1 d R U . . .
C1 C 0.47364(19) 0.5278(2) 0.1733(3) 0.0308(11) Uani 1 1 d . . . . .
C2 C 0.5216(2) 0.5389(2) 0.1324(3) 0.0318(11) Uani 1 1 d . . . . .
H2 H 0.523553 0.539060 0.071230 0.038 Uiso 1 1 calc R U . . .
C3 C 0.56666(19) 0.5497(2) 0.1815(3) 0.0305(11) Uani 1 1 d . . . . .
C4 C 0.5635(2) 0.5498(3) 0.2724(3) 0.0459(16) Uani 1 1 d . . . . .
H4 H 0.593287 0.557356 0.305869 0.055 Uiso 1 1 calc R U . . .
C5 C 0.5163(2) 0.5386(3) 0.3137(4) 0.0528(17) Uani 1 1 d . . . . .
H5 H 0.514834 0.538285 0.374837 0.063 Uiso 1 1 calc R U . . .
C6 C 0.4711(2) 0.5280(3) 0.2655(4) 0.0382(13) Uani 1 1 d . . . . .
C7 C 0.4207(2) 0.5184(3) 0.3144(4) 0.0372(12) Uani 1 1 d . . . . .
C8 C 0.4176(3) 0.4850(3) 0.3842(4) 0.0527(18) Uani 1 1 d . . . . .
H8 H 0.447471 0.467122 0.403460 0.063 Uiso 1 1 calc R U . . .
C9 C 0.3695(2) 0.4776(3) 0.4269(4) 0.0517(17) Uani 1 1 d . . . . .
H9 H 0.366543 0.454066 0.473613 0.062 Uiso 1 1 calc R U . . .
C10 C 0.3266(2) 0.5056(2) 0.3985(4) 0.0322(13) Uani 1 1 d . . . . .
C11 C 0.3752(2) 0.5471(2) 0.2918(3) 0.0313(11) Uani 1 1 d . . . . .
H11 H 0.377551 0.572017 0.247134 0.038 Uiso 1 1 calc R U . . .
C12 C 0.27295(18) 0.5000(2) 0.4395(3) 0.0284(10) Uani 1 1 d . . . . .
C13 C 0.42743(19) 0.5153(2) 0.1151(3) 0.0304(10) Uani 1 1 d . . . . .
C14 C 0.61765(19) 0.5621(2) 0.1365(3) 0.0278(10) Uani 1 1 d . . . . .

loop_
_atom_site_aniso_label
_atom_site_aniso_U_11
_atom_site_aniso_U_22
_atom_site_aniso_U_33
_atom_site_aniso_U_23
_atom_site_aniso_U_13
_atom_site_aniso_U_12
EU1 0.0198(2) 0.0211(2) 0.0214(2) -0.00258(9) -0.00061(9) -0.00030(8)
N1 0.023(2) 0.036(2) 0.0250(19) -0.0015(17) 0.0023(15) -0.0013(16)
O1 0.0232(17) 0.046(2) 0.0343(18) 0.0026(16) -0.0039(14) -0.0037(15)
O2 0.032(2) 0.048(2) 0.0296(18) 0.0020(17) -0.0028(15) -0.0089(17)
O3 0.0250(17) 0.037(2) 0.0283(17) -0.0074(15) 0.0046(14) 0.0012(14)
O4 0.0204(17) 0.056(2) 0.037(2) -0.0102(18) -0.0034(15) -0.0010(15)
O5 0.033(2) 0.061(3) 0.039(2) 0.024(2) 0.0105(18) 0.0110(18)
O6 0.0255(17) 0.0269(17) 0.0299(17) 0.0038(14) 0.0039(14) 0.0025(13)
O7 0.050(2) 0.049(2) 0.0292(19) 0.0029(17) -0.0040(17) -0.0121(19)
C1 0.020(2) 0.041(3) 0.031(3) -0.001(2) 0.0002(19) 0.0007(19)
C2 0.026(2) 0.043(3) 0.027(2) -0.002(2) 0.0005(19) -0.006(2)
C3 0.017(2) 0.045(3) 0.029(3) -0.003(2) 0.0008(18) 0.0002(19)
C4 0.025(3) 0.085(5) 0.028(3) -0.003(3) -0.001(2) -0.007(3)
C5 0.026(3) 0.099(6) 0.033(3) -0.001(3) -0.001(2) -0.006(3)
C6 0.023(3) 0.062(4) 0.029(3) 0.000(2) 0.003(2) -0.004(2)
C7 0.024(3) 0.056(4) 0.032(3) 0.001(2) 0.004(2) 0.002(2)
C8 0.030(3) 0.084(5) 0.044(3) 0.025(3) 0.003(2) 0.012(3)
C9 0.031(3) 0.074(5) 0.050(4) 0.032(3) 0.008(3) 0.012(3)
C10 0.025(2) 0.041(3) 0.030(3) 0.006(2) 0.0064(19) 0.0034(19)
C11 0.026(2) 0.043(3) 0.025(2) 0.002(2) 0.0047(19) -0.003(2)
C12 0.023(2) 0.035(3) 0.027(2) 0.004(2) 0.0049(18) 0.0043(19)
C13 0.022(2) 0.038(3) 0.031(3) -0.006(2) 0.0017(19) 0.0013(19)
C14 0.021(2) 0.030(2) 0.032(2) -0.0041(19) 0.0006(19) 0.0004(18)

loop_
_atom_type_symbol
_atom_type_description
_atom_type_scat_dispersion_real
_atom_type_scat_dispersion_imag
_atom_type_scat_source
C C 0.0181 0.0091 'International Tables Vol C Tables 4.2.6.8 and 6.1.1.4'
H H 0.0000 0.0000 'International Tables Vol C Tables 4.2.6.8 and 6.1.1.4'
N N 0.0311 0.0180 'International Tables Vol C Tables 4.2.6.8 and 6.1.1.4'
O O 0.0492 0.0322 'International Tables Vol C Tables 4.2.6.8 and 6.1.1.4'
Eu Eu -8.9294 11.1857 'International Tables Vol C Tables 4.2.6.8 and 6.1.1.4'

loop_
_geom_angle_atom_site_label_1
_geom_angle_atom_site_label_2
_geom_angle_atom_site_label_3
_geom_angle
_geom_angle_site_symmetry_1
_geom_angle_site_symmetry_3
_geom_angle_publ_flag
O4 EU1 O3 144.24(14) 15_565 9_665 ?
O4 EU1 O1 94.08(14) 15_565 . ?
O3 EU1 O1 82.76(13) 9_665 . ?
O4 EU1 O7 77.28(14) 15_565 . ?
O3 EU1 O7 79.13(14) 9_665 . ?
O1 EU1 O7 132.96(13) . . ?
O4 EU1 O6 72.82(13) 15_565 4_454 ?
O3 EU1 O6 138.81(12) 9_665 4_454 ?
O1 EU1 O6 75.48(12) . 4_454 ?
O7 EU1 O6 140.19(14) . 4_454 ?
O4 EU1 O2 73.03(15) 15_565 . ?
O3 EU1 O2 76.85(13) 9_665 . ?
O1 EU1 O2 53.17(12) . . ?
O7 EU1 O2 80.43(13) . . ?
O6 EU1 O2 114.20(12) 4_454 . ?
O4 EU1 O5 76.96(15) 15_565 2_564 ?
O3 EU1 O5 125.17(12) 9_665 2_564 ?
O1 EU1 O5 142.47(13) . 2_564 ?
O7 EU1 O5 81.17(15) . 2_564 ?
O6 EU1 O5 67.03(13) 4_454 2_564 ?
O2 EU1 O5 147.53(15) . 2_564 ?
O4 EU1 N1 135.95(13) 15_565 4_454 ?
O3 EU1 N1 78.53(13) 9_665 4_454 ?
O1 EU1 N1 78.58(13) . 4_454 ?
O7 EU1 N1 137.72(13) . 4_454 ?
O6 EU1 N1 63.25(12) 4_454 4_454 ?
O2 EU1 N1 127.74(13) . 4_454 ?
O5 EU1 N1 83.07(15) 2_564 4_454 ?
O4 EU1 O6 120.32(13) 15_565 2_564 ?
O3 EU1 O6 75.46(11) 9_665 2_564 ?
O1 EU1 O6 143.86(12) . 2_564 ?
O7 EU1 O6 70.73(12) . 2_564 ?
O6 EU1 O6 102.75(10) 4_454 2_564 ?
O2 EU1 O6 143.05(12) . 2_564 ?
O5 EU1 O6 49.74(12) 2_564 2_564 ?
N1 EU1 O6 69.14(12) 4_454 2_564 ?
O4 EU1 C13 80.22(15) 15_565 . ?
O3 EU1 C13 81.50(13) 9_665 . ?
O1 EU1 C13 26.77(14) . . ?
O7 EU1 C13 107.12(15) . . ?
O6 EU1 C13 93.17(13) 4_454 . ?
O2 EU1 C13 26.70(14) . . ?
O5 EU1 C13 153.32(13) 2_564 . ?
N1 EU1 C13 104.48(15) 4_454 . ?
O6 EU1 C13 156.87(13) 2_564 . ?
O4 EU1 C12 99.08(15) 15_565 2_564 ?
O3 EU1 C12 100.60(13) 9_665 2_564 ?
O1 EU1 C12 150.93(13) . 2_564 ?
O7 EU1 C12 75.54(14) . 2_564 ?
O6 EU1 C12 83.80(13) 4_454 2_564 ?
O2 EU1 C12 155.86(14) . 2_564 ?
O5 EU1 C12 24.63(13) 2_564 2_564 ?
N1 EU1 C12 73.93(14) 4_454 2_564 ?
O6 EU1 C12 25.14(12) 2_564 2_564 ?
C13 EU1 C12 176.95(14) . 2_564 ?
C10 N1 C11 117.5(4) . . ?
C10 N1 EU1 119.2(3) . 3 ?
C11 N1 EU1 123.0(3) . 3 ?
C13 O1 EU1 93.1(3) . . ?
C13 O2 EU1 90.3(3) . . ?
C14 O3 EU1 129.6(3) . 9_665 ?
C14 O4 EU1 151.5(3) . 12_766 ?
C12 O5 EU1 95.4(3) . 2_565 ?
C12 O6 EU1 123.8(3) . 3 ?
C12 O6 EU1 92.9(3) . 2_565 ?
EU1 O6 EU1 141.93(15) 3 2_565 ?
C2 C1 C6 118.9(5) . . ?
C2 C1 C13 117.5(5) . . ?
C6 C1 C13 123.6(4) . . ?
C3 C2 C1 121.1(5) . . ?
C4 C3 C2 119.2(5) . . ?
C4 C3 C14 120.3(4) . . ?
C2 C3 C14 120.4(5) . . ?
C5 C4 C3 120.2(5) . . ?
C4 C5 C6 121.2(6) . . ?
C5 C6 C1 119.3(5) . . ?
C5 C6 C7 118.4(5) . . ?
C1 C6 C7 122.3(5) . . ?
C8 C7 C11 117.7(5) . . ?
C8 C7 C6 122.4(5) . . ?
C11 C7 C6 119.7(5) . . ?
C7 C8 C9 119.8(6) . . ?
C10 C9 C8 118.6(6) . . ?
N1 C10 C9 123.3(5) . . ?
N1 C10 C12 114.1(4) . . ?
C9 C10 C12 122.6(5) . . ?
N1 C11 C7 123.0(5) . . ?
O5 C12 O6 121.7(4) . . ?
O5 C12 C10 120.1(5) . . ?
O6 C12 C10 118.1(4) . . ?
O5 C12 EU1 59.9(3) . 2_565 ?
O6 C12 EU1 61.9(2) . 2_565 ?
C10 C12 EU1 177.8(4) . 2_565 ?
O2 C13 O1 122.0(5) . . ?
O2 C13 C1 118.3(4) . . ?
O1 C13 C1 119.7(5) . . ?
O2 C13 EU1 63.0(3) . . ?
O1 C13 EU1 60.1(3) . . ?
C1 C13 EU1 168.7(4) . . ?
O3 C14 O4 124.6(5) . . ?
O3 C14 C3 118.6(4) . . ?
O4 C14 C3 116.8(4) . . ?

loop_
_geom_bond_atom_site_label_1
_geom_bond_atom_site_label_2
_geom_bond_distance
_geom_bond_site_symmetry_2
_geom_bond_publ_flag
EU1 O4 2.308(4) 15_565 ?
EU1 O3 2.355(3) 9_665 ?
EU1 O1 2.426(4) . ?
EU1 O7 2.433(4) . ?
EU1 O6 2.464(3) 4_454 ?
EU1 O2 2.488(4) . ?
EU1 O5 2.575(4) 2_564 ?
EU1 N1 2.581(4) 4_454 ?
EU1 O6 2.617(3) 2_564 ?
EU1 C13 2.794(5) . ?
EU1 C12 2.962(5) 2_564 ?
N1 C10 1.338(7) . ?
N1 C11 1.343(6) . ?
N1 EU1 2.581(4) 3 ?
O1 C13 1.260(6) . ?
O2 C13 1.255(7) . ?
O3 C14 1.251(6) . ?
O3 EU1 2.355(3) 9_665 ?
O4 C14 1.255(6) . ?
O4 EU1 2.308(4) 12_766 ?
O5 C12 1.240(6) . ?
O5 EU1 2.575(4) 2_565 ?
O6 C12 1.260(6) . ?
O6 EU1 2.464(3) 3 ?
O6 EU1 2.617(3) 2_565 ?
C1 C2 1.396(7) . ?
C1 C6 1.403(8) . ?
C1 C13 1.502(7) . ?
C2 C3 1.392(7) . ?
C3 C4 1.385(8) . ?
C3 C14 1.496(7) . ?
C4 C5 1.380(8) . ?
C5 C6 1.387(8) . ?
C6 C7 1.499(7) . ?
C7 C8 1.360(8) . ?
C7 C11 1.406(8) . ?
C8 C9 1.395(9) . ?
C9 C10 1.368(8) . ?
C10 C12 1.504(7) . ?
C12 EU1 2.962(5) 2_565 ?
